data_7045567
loop_
_publ_author_name
'Lu, Taotao'
'Liu, Zhiming'
'Steren, Carlos A.'
'Fei, Fan'
'Cook, Tabitha M.'
'Chen, Xue-Tai'
'Xue, Zi-Ling'

_publ_section_title
;
 Synthesis, structural characterization and NMR studies of group 10 metal
 complexes with macrocyclic amine N-heterocyclic carbene ligands.
;
_journal_issue 12
_journal_name_full 'Dalton transactions (Cambridge, England : 2003)'
_journal_page_first 4282
_journal_page_last 4292
_journal_paper_doi 10.1039/c7dt04666a
_journal_volume 47
_journal_year 2018
_chemical_formula_sum 'C25 H24 F12 N6 P2 Pd'
_chemical_formula_weight 804.84
_space_group_crystal_system triclinic
_space_group_IT_number 2
_space_group_name_Hall '-P 1'
_space_group_name_H-M_alt 'P -1'
_symmetry_space_group_name_Hall '-P 1'
_symmetry_space_group_name_H-M 'P -1'
_atom_sites_solution_hydrogens mixed
_audit_creation_method SHELXL-2014/7
_audit_update_record
;
2018-01-19 deposited with the CCDC.
2018-02-02 downloaded from the CCDC.
;
_cell_angle_alpha 99.532(2)
_cell_angle_beta 91.502(2)
_cell_angle_gamma 104.897(2)
_cell_formula_units_Z 2
_cell_length_a 10.9687(9)
_cell_length_b 11.3949(9)
_cell_length_c 12.2882(9)
_cell_measurement_reflns_used 3903
_cell_measurement_temperature 150(2)
_cell_measurement_theta_max 25.49
_cell_measurement_theta_min 2.29
_cell_volume 1459.9(2)
_computing_cell_refinement 'Bruker SAINT'
_computing_data_collection 'Bruker APEX2'
_computing_data_reduction 'Bruker SAINT'
_computing_molecular_graphics 'Bruker SHELXTL'
_computing_publication_material 'Bruker SHELXTL'
_computing_structure_refinement 'SHELXL-2014/7 (Sheldrick, 2014)'
_computing_structure_solution 'SHELXS-97 (Sheldrick 2008)'
_diffrn_ambient_temperature 150(2)
_diffrn_measured_fraction_theta_full 0.995
_diffrn_measured_fraction_theta_max 0.994
_diffrn_measurement_device_type 'CCD area detector'
_diffrn_measurement_method 'phi and omega scans'
_diffrn_radiation_type MoK\a
_diffrn_radiation_wavelength 0.71073
_diffrn_reflns_av_R_equivalents 0.0535
_diffrn_reflns_av_unetI/netI 0.0903
_diffrn_reflns_Laue_measured_fraction_full 0.995
_diffrn_reflns_Laue_measured_fraction_max 0.994
_diffrn_reflns_limit_h_max 14
_diffrn_reflns_limit_h_min -14
_diffrn_reflns_limit_k_max 14
_diffrn_reflns_limit_k_min -14
_diffrn_reflns_limit_l_max 11
_diffrn_reflns_limit_l_min -15
_diffrn_reflns_number 13143
_diffrn_reflns_point_group_measured_fraction_full 0.995
_diffrn_reflns_point_group_measured_fraction_max 0.994
_diffrn_reflns_theta_full 25.242
_diffrn_reflns_theta_max 27.435
_diffrn_reflns_theta_min 2.290
_diffrn_source 'sealed tube'
_exptl_absorpt_coefficient_mu 0.852
_exptl_crystal_colour colourless
_exptl_crystal_density_diffrn 1.831
_exptl_crystal_density_method 'not measured'
_exptl_crystal_description block
_exptl_crystal_F_000 800
_exptl_crystal_size_max 0.290
_exptl_crystal_size_mid 0.210
_exptl_crystal_size_min 0.130
_refine_diff_density_max 0.873
_refine_diff_density_min -0.481
_refine_diff_density_rms 0.097
_refine_ls_extinction_method none
_refine_ls_goodness_of_fit_ref 1.026
_refine_ls_hydrogen_treatment mixed
_refine_ls_matrix_type full
_refine_ls_number_parameters 546
_refine_ls_number_reflns 6621
_refine_ls_number_restraints 2364
_refine_ls_restrained_S_all 1.026
_refine_ls_R_factor_all 0.0993
_refine_ls_R_factor_gt 0.0578
_refine_ls_shift/su_max 0.001
_refine_ls_shift/su_mean 0.000
_refine_ls_structure_factor_coef Fsqd
_refine_ls_weighting_details 'w=1/[\s^2^(Fo^2^)+(0.0494P)^2^+0.9658P] where P=(Fo^2^+2Fc^2^)/3'
_refine_ls_weighting_scheme calc
_refine_ls_wR_factor_gt 0.1090
_refine_ls_wR_factor_ref 0.1231
_reflns_Friedel_coverage 0.000
_reflns_number_gt 4649
_reflns_number_total 6621
_reflns_threshold_expression 'I > 2\s(I)'
_cod_data_source_file c7dt04666a2.cif
_cod_data_source_block 2
_cod_depositor_comments 'Adding full bibliography for 7045565--7045570.cif.'
_cod_database_code 7045567
_shelx_shelxl_version_number 2014/7
_shelx_space_group_comment
;
The symmetry employed for this shelxl refinement is uniquely defined
by the following loop, which should always be used as a source of
symmetry information in preference to the above space-group names.
They are only intended as comments.
;
_shelx_estimated_absorpt_t_min 0.790
_shelx_estimated_absorpt_t_max 0.897

loop_
_space_group_symop_operation_xyz
'x, y, z'
'-x, -y, -z'

loop_
_atom_site_label
_atom_site_type_symbol
_atom_site_fract_x
_atom_site_fract_y
_atom_site_fract_z
_atom_site_U_iso_or_equiv
_atom_site_adp_type
_atom_site_occupancy
_atom_site_site_symmetry_order
_atom_site_calc_flag
_atom_site_refinement_flags_posn
_atom_site_refinement_flags_adp
_atom_site_refinement_flags_occupancy
_atom_site_disorder_assembly
_atom_site_disorder_group
C1 C 0.8800(5) 0.8854(4) 0.8071(4) 0.0388(11) Uani 1 1 d . . . . .
C2 C 1.0852(5) 0.9840(4) 0.8466(4) 0.0434(12) Uani 1 1 d . . . . .
C3 C 1.0147(5) 1.0664(4) 0.8791(4) 0.0475(13) Uani 1 1 d . . . . .
C4 C 1.0730(6) 1.1894(5) 0.9246(5) 0.0600(16) Uani 1 1 d . . . . .
H4 H 1.0258 1.2471 0.9476 0.072 Uiso 1 1 calc R U . . .
C5 C 1.2033(7) 1.2219(6) 0.9340(5) 0.0713(19) Uani 1 1 d . . . . .
H5 H 1.2467 1.3048 0.9644 0.086 Uiso 1 1 calc R U . . .
C6 C 1.2732(6) 1.1397(6) 0.9014(5) 0.0719(19) Uani 1 1 d . . . . .
H6 H 1.3629 1.1675 0.9096 0.086 Uiso 1 1 calc R U . . .
C7 C 1.2165(6) 1.0176(5) 0.8569(5) 0.0589(15) Uani 1 1 d . . . . .
H7 H 1.2644 0.9602 0.8347 0.071 Uiso 1 1 calc R U . . .
C8 C 1.0247(5) 0.7628(4) 0.7427(4) 0.0439(12) Uani 1 1 d . . . . .
H8A H 1.1129 0.7651 0.7646 0.053 Uiso 1 1 calc R U . . .
H8B H 1.0211 0.7689 0.6633 0.053 Uiso 1 1 calc R U . . .
C9 C 0.9408(5) 0.6388(4) 0.7552(4) 0.0380(11) Uani 1 1 d . . . . .
C10 C 1.0004(5) 0.5459(4) 0.7559(4) 0.0479(13) Uani 1 1 d . . . . .
H10 H 1.0898 0.5636 0.7555 0.058 Uiso 1 1 calc R U . . .
C11 C 0.9297(6) 0.4282(5) 0.7571(5) 0.0608(16) Uani 1 1 d . . . . .
H11 H 0.9691 0.3626 0.7540 0.073 Uiso 1 1 calc R U . . .
C12 C 0.8012(5) 0.4061(4) 0.7627(5) 0.0504(14) Uani 1 1 d . . . . .
H12 H 0.7513 0.3250 0.7648 0.060 Uiso 1 1 calc R U . . .
C13 C 0.7447(5) 0.5006(4) 0.7653(4) 0.0386(11) Uani 1 1 d . . . . .
C14 C 0.6053(4) 0.4753(4) 0.7801(4) 0.0420(12) Uani 1 1 d . . . . .
H14A H 0.5706 0.3858 0.7792 0.050 Uiso 1 1 calc R U . . .
H14B H 0.5931 0.5195 0.8537 0.050 Uiso 1 1 calc R U . . .
C15 C 0.5699(4) 0.6266(4) 0.6726(4) 0.0364(11) Uani 1 1 d . . . . .
C16 C 0.3757(5) 0.5347(4) 0.5908(4) 0.0417(12) Uani 1 1 d . . . . .
C17 C 0.4118(5) 0.4524(4) 0.6485(4) 0.0412(12) Uani 1 1 d . . . . .
C18 C 0.3318(5) 0.3369(5) 0.6526(5) 0.0544(15) Uani 1 1 d . . . . .
H18 H 0.3568 0.2797 0.6905 0.065 Uiso 1 1 calc R U . . .
C19 C 0.2134(6) 0.3105(6) 0.5978(6) 0.0696(19) Uani 1 1 d . . . . .
H19 H 0.1547 0.2333 0.5990 0.084 Uiso 1 1 calc R U . . .
C20 C 0.1782(6) 0.3936(6) 0.5414(5) 0.0652(17) Uani 1 1 d . . . . .
H20 H 0.0959 0.3714 0.5050 0.078 Uiso 1 1 calc R U . . .
C21 C 0.2583(5) 0.5076(5) 0.5359(4) 0.0536(14) Uani 1 1 d . . . . .
H21 H 0.2337 0.5640 0.4967 0.064 Uiso 1 1 calc R U . . .
C22 C 0.4833(5) 0.7600(4) 0.5765(4) 0.0483(13) Uani 1 1 d . . . . .
H22A H 0.4017 0.7564 0.5381 0.058 Uiso 1 1 calc R U . . .
H22B H 0.5502 0.7780 0.5245 0.058 Uiso 1 1 calc R U . . .
C23 C 0.5108(5) 0.8614(4) 0.6756(5) 0.0497(13) Uani 1 1 d . . . . .
H23A H 0.4942 0.9360 0.6536 0.060 Uiso 1 1 calc R U . . .
H23B H 0.4517 0.8363 0.7322 0.060 Uiso 1 1 calc R U . . .
C24 C 0.6582(5) 0.9785(4) 0.8329(5) 0.0548(15) Uani 1 1 d . . . . .
H24A H 0.6361 0.9288 0.8918 0.066 Uiso 1 1 calc R U . . .
H24B H 0.5972 1.0291 0.8317 0.066 Uiso 1 1 calc R U . . .
C25 C 0.7860(5) 1.0623(4) 0.8622(5) 0.0559(15) Uani 1 1 d . . . . .
H25A H 0.8005 1.1246 0.8133 0.067 Uiso 1 1 calc R U . . .
H25B H 0.7888 1.1067 0.9391 0.067 Uiso 1 1 calc R U . . .
N1 N 0.8886(4) 1.0034(3) 0.8542(3) 0.0417(10) Uani 1 1 d . . . . .
N2 N 0.9965(4) 0.8714(3) 0.8048(3) 0.0407(10) Uani 1 1 d . . . . .
N3 N 0.8139(4) 0.6172(3) 0.7584(3) 0.0336(9) Uani 1 1 d . . . . .
N4 N 0.5338(4) 0.5118(3) 0.6962(3) 0.0369(9) Uani 1 1 d . . . . .
N5 N 0.4775(4) 0.6405(3) 0.6079(3) 0.0364(9) Uani 1 1 d . . . . .
N6 N 0.6423(4) 0.8938(4) 0.7259(4) 0.0415(10) Uani 1 1 d . . . . .
H6A H 0.686(5) 0.928(4) 0.673(4) 0.050 Uiso 1 1 d . U . . .
Pd1 Pd 0.72542(3) 0.75356(3) 0.74073(3) 0.03201(12) Uani 1 1 d . . . . .
P1B P 0.8098(4) 0.0975(4) 0.5146(4) 0.0460(11) Uani 0.687(6) 1 d D U P A 1
F1B F 0.6893(7) 0.1123(7) 0.5803(7) 0.091(2) Uani 0.687(6) 1 d D U P A 1
F2B F 0.9307(5) 0.0875(6) 0.4540(5) 0.0761(19) Uani 0.687(6) 1 d D U P A 1
F3B F 0.8431(6) 0.2403(4) 0.5076(5) 0.0892(19) Uani 0.687(6) 1 d D U P A 1
F4B F 0.8915(6) 0.1338(6) 0.6306(5) 0.101(2) Uani 0.687(6) 1 d D U P A 1
F5B F 0.7781(7) -0.0408(4) 0.5294(6) 0.093(2) Uani 0.687(6) 1 d D U P A 1
F6B F 0.7290(6) 0.0692(8) 0.4037(5) 0.110(2) Uani 0.687(6) 1 d D U P A 1
P1Y P 0.8001(11) 0.0854(10) 0.5037(10) 0.079(4) Uani 0.313(6) 1 d D U P A 2
F1Y F 0.7096(14) 0.1328(15) 0.5883(12) 0.093(5) Uani 0.313(6) 1 d D U P A 2
F2Y F 0.8883(12) 0.0365(12) 0.4185(10) 0.081(4) Uani 0.313(6) 1 d D U P A 2
F3Y F 0.9097(11) 0.2009(11) 0.5525(12) 0.111(4) Uani 0.313(6) 1 d D U P A 2
F4Y F 0.8387(12) 0.0093(13) 0.5896(10) 0.082(3) Uani 0.313(6) 1 d D U P A 2
F5Y F 0.6875(11) -0.0308(10) 0.4541(12) 0.108(4) Uani 0.313(6) 1 d D U P A 2
F6Y F 0.7605(11) 0.1581(12) 0.4163(10) 0.073(3) Uani 0.313(6) 1 d D U P A 2
P1A P 0.3490(3) 0.6859(3) 0.9453(3) 0.0405(9) Uani 0.770(11) 1 d D U P B 3
F1A F 0.4895(5) 0.6840(7) 0.9234(6) 0.091(2) Uani 0.770(11) 1 d D U P B 3
F2A F 0.2091(5) 0.6949(7) 0.9641(5) 0.0785(19) Uani 0.770(11) 1 d D U P B 3
F3A F 0.3138(6) 0.6524(7) 0.8169(4) 0.0837(19) Uani 0.770(11) 1 d D U P B 3
F4A F 0.3866(7) 0.8293(4) 0.9363(5) 0.0759(18) Uani 0.770(11) 1 d D U P B 3
F5A F 0.3868(8) 0.7279(6) 1.0744(4) 0.0761(19) Uani 0.770(11) 1 d D U P B 3
F6A F 0.3114(9) 0.5488(4) 0.9577(6) 0.110(2) Uani 0.770(11) 1 d D U P B 3
P1Z P 0.3462(14) 0.6748(13) 0.9432(12) 0.075(4) Uani 0.230(11) 1 d D U P B 4
F1Z F 0.3767(19) 0.5599(14) 0.9813(15) 0.072(4) Uani 0.230(11) 1 d D U P B 4
F2Z F 0.317(2) 0.7901(17) 0.9049(15) 0.085(4) Uani 0.230(11) 1 d D U P B 4
F3Z F 0.3004(18) 0.5948(18) 0.8246(12) 0.075(5) Uani 0.230(11) 1 d D U P B 4
F4Z F 0.4850(14) 0.7172(17) 0.9065(18) 0.071(5) Uani 0.230(11) 1 d D U P B 4
F5Z F 0.391(2) 0.7539(16) 1.0630(13) 0.066(5) Uani 0.230(11) 1 d D U P B 4
F6Z F 0.2074(13) 0.634(2) 0.9794(15) 0.078(5) Uani 0.230(11) 1 d D U P B 4

loop_
_atom_site_aniso_label
_atom_site_aniso_U_11
_atom_site_aniso_U_22
_atom_site_aniso_U_33
_atom_site_aniso_U_23
_atom_site_aniso_U_13
_atom_site_aniso_U_12
C1 0.044(3) 0.028(2) 0.041(3) 0.005(2) 0.002(2) 0.005(2)
C2 0.048(3) 0.038(2) 0.039(3) 0.010(2) -0.003(2) -0.001(2)
C3 0.059(4) 0.036(2) 0.038(3) 0.005(2) -0.005(3) -0.002(2)
C4 0.075(5) 0.043(3) 0.051(4) 0.002(3) -0.006(3) 0.000(3)
C5 0.077(5) 0.052(3) 0.062(4) 0.004(3) -0.010(4) -0.019(3)
C6 0.059(4) 0.078(4) 0.060(4) 0.013(3) -0.006(3) -0.015(4)
C7 0.051(4) 0.062(3) 0.058(4) 0.014(3) -0.005(3) 0.001(3)
C8 0.032(3) 0.043(3) 0.053(3) 0.005(2) 0.009(2) 0.004(2)
C9 0.039(3) 0.039(2) 0.034(3) 0.005(2) 0.007(2) 0.008(2)
C10 0.037(3) 0.048(3) 0.061(4) 0.005(3) 0.000(3) 0.018(2)
C11 0.058(4) 0.046(3) 0.087(5) 0.015(3) 0.010(3) 0.027(3)
C12 0.054(4) 0.033(2) 0.069(4) 0.018(2) 0.013(3) 0.013(2)
C13 0.045(3) 0.036(2) 0.039(3) 0.013(2) 0.008(2) 0.012(2)
C14 0.042(3) 0.035(2) 0.051(3) 0.017(2) 0.014(2) 0.006(2)
C15 0.031(3) 0.032(2) 0.043(3) 0.004(2) 0.009(2) 0.003(2)
C16 0.035(3) 0.047(3) 0.038(3) -0.004(2) 0.008(2) 0.009(2)
C17 0.032(3) 0.040(2) 0.043(3) -0.006(2) 0.013(2) 0.002(2)
C18 0.046(4) 0.043(3) 0.064(4) 0.000(3) 0.017(3) 0.000(2)
C19 0.052(4) 0.056(3) 0.080(5) -0.011(3) 0.014(3) -0.011(3)
C20 0.043(4) 0.080(4) 0.057(4) -0.014(3) -0.003(3) 0.006(3)
C21 0.042(3) 0.068(4) 0.042(3) -0.007(3) -0.001(3) 0.011(3)
C22 0.051(3) 0.054(3) 0.046(3) 0.014(3) 0.001(3) 0.023(3)
C23 0.045(3) 0.040(3) 0.068(4) 0.016(3) 0.006(3) 0.014(2)
C24 0.056(4) 0.039(3) 0.070(4) 0.000(3) 0.016(3) 0.020(3)
C25 0.070(4) 0.041(3) 0.057(4) -0.002(3) 0.001(3) 0.021(3)
N1 0.050(3) 0.0318(19) 0.040(2) 0.0044(17) 0.001(2) 0.0072(19)
N2 0.042(3) 0.035(2) 0.042(3) 0.0075(18) 0.0015(19) 0.0045(18)
N3 0.037(2) 0.0304(18) 0.033(2) 0.0058(16) 0.0033(17) 0.0082(17)
N4 0.035(2) 0.037(2) 0.037(2) 0.0048(17) 0.0088(18) 0.0076(18)
N5 0.032(2) 0.042(2) 0.035(2) 0.0044(17) 0.0022(18) 0.0113(18)
N6 0.049(3) 0.038(2) 0.044(3) 0.0095(19) 0.007(2) 0.021(2)
Pd1 0.0346(2) 0.02566(17) 0.0366(2) 0.00677(13) 0.00465(15) 0.00841(13)
P1B 0.041(2) 0.0481(17) 0.057(2) 0.0259(16) 0.0150(17) 0.0148(15)
F1B 0.077(4) 0.099(5) 0.115(5) 0.040(4) 0.051(4) 0.038(4)
F2B 0.065(4) 0.091(4) 0.094(4) 0.045(3) 0.029(3) 0.038(3)
F3B 0.109(5) 0.060(3) 0.112(5) 0.043(3) 0.038(4) 0.027(3)
F4B 0.106(5) 0.121(5) 0.078(4) 0.022(4) -0.009(3) 0.033(4)
F5B 0.116(5) 0.045(3) 0.119(5) 0.023(3) 0.053(4) 0.011(3)
F6B 0.089(5) 0.150(6) 0.083(4) -0.001(4) -0.015(4) 0.034(5)
P1Y 0.071(6) 0.081(6) 0.090(7) 0.027(5) 0.016(6) 0.022(5)
F1Y 0.082(8) 0.095(8) 0.101(8) 0.008(7) 0.030(7) 0.026(7)
F2Y 0.083(7) 0.087(7) 0.089(7) 0.027(6) 0.034(6) 0.041(6)
F3Y 0.080(7) 0.109(7) 0.124(8) 0.007(7) 0.007(7) -0.003(7)
F4Y 0.071(7) 0.107(7) 0.093(7) 0.057(6) 0.023(6) 0.045(6)
F5Y 0.091(8) 0.082(7) 0.128(8) 0.012(7) -0.007(7) -0.013(6)
F6Y 0.062(6) 0.096(7) 0.088(7) 0.058(6) 0.028(5) 0.038(6)
P1A 0.0392(16) 0.0423(14) 0.0402(16) 0.0034(13) 0.0083(13) 0.0130(12)
F1A 0.059(3) 0.102(4) 0.109(5) -0.025(4) 0.004(3) 0.044(3)
F2A 0.053(3) 0.082(4) 0.088(4) -0.019(3) 0.012(3) 0.017(3)
F3A 0.070(3) 0.116(5) 0.047(3) -0.013(3) 0.005(2) 0.010(4)
F4A 0.088(4) 0.055(3) 0.081(4) 0.019(2) 0.009(3) 0.007(3)
F5A 0.099(4) 0.077(4) 0.047(3) 0.022(3) 0.003(3) 0.007(3)
F6A 0.139(6) 0.042(3) 0.132(5) 0.009(3) -0.012(4) 0.000(3)
P1Z 0.077(7) 0.068(7) 0.075(7) -0.005(6) 0.008(7) 0.023(6)
F1Z 0.085(8) 0.060(7) 0.077(8) 0.015(6) -0.014(7) 0.028(7)
F2Z 0.088(8) 0.084(7) 0.091(8) 0.016(7) -0.005(7) 0.040(7)
F3Z 0.073(8) 0.083(8) 0.061(8) -0.029(7) -0.001(7) 0.033(7)
F4Z 0.073(8) 0.072(8) 0.065(7) 0.031(6) 0.019(7) 0.003(7)
F5Z 0.074(8) 0.046(7) 0.070(8) -0.018(7) 0.006(7) 0.021(6)
F6Z 0.064(7) 0.089(8) 0.071(7) 0.001(8) 0.024(6) 0.006(7)

loop_
_atom_type_symbol
_atom_type_description
_atom_type_scat_dispersion_real
_atom_type_scat_dispersion_imag
_atom_type_scat_source
C C 0.0033 0.0016 'International Tables Vol C Tables 4.2.6.8 and 6.1.1.4'
H H 0.0000 0.0000 'International Tables Vol C Tables 4.2.6.8 and 6.1.1.4'
N N 0.0061 0.0033 'International Tables Vol C Tables 4.2.6.8 and 6.1.1.4'
F F 0.0171 0.0103 'International Tables Vol C Tables 4.2.6.8 and 6.1.1.4'
P P 0.1023 0.0942 'International Tables Vol C Tables 4.2.6.8 and 6.1.1.4'
Pd Pd -0.9988 1.0072 'International Tables Vol C Tables 4.2.6.8 and 6.1.1.4'

loop_
_geom_angle_atom_site_label_1
_geom_angle_atom_site_label_2
_geom_angle_atom_site_label_3
_geom_angle
N2 C1 N1 107.7(4)
N2 C1 Pd1 123.9(3)
N1 C1 Pd1 128.3(4)
C3 C2 C7 122.6(5)
C3 C2 N2 105.3(4)
C7 C2 N2 132.1(5)
C2 C3 N1 107.3(4)
C2 C3 C4 121.1(5)
N1 C3 C4 131.5(5)
C5 C4 C3 115.8(6)
C5 C4 H4 122.1
C3 C4 H4 122.1
C6 C5 C4 122.9(5)
C6 C5 H5 118.5
C4 C5 H5 118.5
C5 C6 C7 121.7(6)
C5 C6 H6 119.1
C7 C6 H6 119.1
C6 C7 C2 115.8(6)
C6 C7 H7 122.1
C2 C7 H7 122.1
N2 C8 C9 117.2(4)
N2 C8 H8A 108.0
C9 C8 H8A 108.0
N2 C8 H8B 108.0
C9 C8 H8B 108.0
H8A C8 H8B 107.3
N3 C9 C10 121.6(4)
N3 C9 C8 122.4(4)
C10 C9 C8 115.9(4)
C11 C10 C9 119.6(5)
C11 C10 H10 120.2
C9 C10 H10 120.2
C10 C11 C12 119.1(5)
C10 C11 H11 120.5
C12 C11 H11 120.5
C13 C12 C11 120.2(5)
C13 C12 H12 119.9
C11 C12 H12 119.9
N3 C13 C12 121.0(5)
N3 C13 C14 120.1(4)
C12 C13 C14 118.8(4)
N4 C14 C13 114.3(4)
N4 C14 H14A 108.7
C13 C14 H14A 108.7
N4 C14 H14B 108.7
C13 C14 H14B 108.7
H14A C14 H14B 107.6
N5 C15 N4 107.6(4)
N5 C15 Pd1 128.1(3)
N4 C15 Pd1 123.9(4)
C21 C16 C17 122.1(5)
C21 C16 N5 132.2(5)
C17 C16 N5 105.6(4)
C16 C17 C18 121.9(5)
C16 C17 N4 106.3(4)
C18 C17 N4 131.8(5)
C19 C18 C17 115.7(6)
C19 C18 H18 122.1
C17 C18 H18 122.1
C18 C19 C20 121.8(6)
C18 C19 H19 119.1
C20 C19 H19 119.1
C21 C20 C19 122.5(6)
C21 C20 H20 118.8
C19 C20 H20 118.8
C16 C21 C20 116.0(6)
C16 C21 H21 122.0
C20 C21 H21 122.0
N5 C22 C23 111.4(4)
N5 C22 H22A 109.3
C23 C22 H22A 109.3
N5 C22 H22B 109.3
C23 C22 H22B 109.3
H22A C22 H22B 108.0
N6 C23 C22 114.2(4)
N6 C23 H23A 108.7
C22 C23 H23A 108.7
N6 C23 H23B 108.7
C22 C23 H23B 108.7
H23A C23 H23B 107.6
N6 C24 C25 115.5(5)
N6 C24 H24A 108.4
C25 C24 H24A 108.4
N6 C24 H24B 108.4
C25 C24 H24B 108.4
H24A C24 H24B 107.5
N1 C25 C24 115.3(4)
N1 C25 H25A 108.4
C24 C25 H25A 108.4
N1 C25 H25B 108.4
C24 C25 H25B 108.4
H25A C25 H25B 107.5
C1 N1 C3 109.3(4)
C1 N1 C25 126.2(4)
C3 N1 C25 123.8(4)
C1 N2 C2 110.3(4)
C1 N2 C8 122.5(4)
C2 N2 C8 125.7(4)
C9 N3 C13 118.4(4)
C9 N3 Pd1 120.7(3)
C13 N3 Pd1 120.8(3)
C15 N4 C17 109.7(4)
C15 N4 C14 120.7(4)
C17 N4 C14 128.1(4)
C15 N5 C16 110.7(4)
C15 N5 C22 120.6(4)
C16 N5 C22 128.1(4)
C24 N6 C23 111.9(4)
C24 N6 Pd1 109.5(3)
C23 N6 Pd1 118.8(3)
C24 N6 H6A 113(3)
C23 N6 H6A 101(3)
Pd1 N6 H6A 102(3)
C15 Pd1 C1 178.1(2)
C15 Pd1 N6 91.29(18)
C1 Pd1 N6 86.95(18)
C15 Pd1 N3 90.59(17)
C1 Pd1 N3 91.17(17)
N6 Pd1 N3 178.12(16)
F6B P1B F2B 91.8(4)
F6B P1B F5B 94.1(5)
F2B P1B F5B 92.2(3)
F6B P1B F3B 89.0(4)
F2B P1B F3B 89.4(3)
F5B P1B F3B 176.5(5)
F6B P1B F1B 90.0(4)
F2B P1B F1B 177.7(5)
F5B P1B F1B 89.1(4)
F3B P1B F1B 89.2(4)
F6B P1B F4B 176.9(5)
F2B P1B F4B 89.7(4)
F5B P1B F4B 88.5(4)
F3B P1B F4B 88.3(4)
F1B P1B F4B 88.4(4)
F3Y P1Y F2Y 91.2(7)
F3Y P1Y F6Y 89.8(7)
F2Y P1Y F6Y 89.2(7)
F3Y P1Y F1Y 89.7(8)
F2Y P1Y F1Y 179.1(10)
F6Y P1Y F1Y 90.7(8)
F3Y P1Y F5Y 179.3(9)
F2Y P1Y F5Y 89.3(7)
F6Y P1Y F5Y 89.7(7)
F1Y P1Y F5Y 89.8(7)
F3Y P1Y F4Y 91.4(8)
F2Y P1Y F4Y 90.1(7)
F6Y P1Y F4Y 178.6(9)
F1Y P1Y F4Y 90.0(8)
F5Y P1Y F4Y 89.1(7)
F6A P1A F3A 92.2(4)
F6A P1A F1A 92.5(4)
F3A P1A F1A 89.4(3)
F6A P1A F2A 90.7(4)
F3A P1A F2A 89.3(3)
F1A P1A F2A 176.6(4)
F6A P1A F5A 91.1(3)
F3A P1A F5A 176.8(4)
F1A P1A F5A 90.4(3)
F2A P1A F5A 90.6(3)
F6A P1A F4A 178.2(4)
F3A P1A F4A 89.3(3)
F1A P1A F4A 88.5(3)
F2A P1A F4A 88.3(3)
F5A P1A F4A 87.4(3)
F1Z P1Z F2Z 179.5(10)
F1Z P1Z F6Z 90.6(8)
F2Z P1Z F6Z 90.0(8)
F1Z P1Z F4Z 90.3(8)
F2Z P1Z F4Z 89.2(8)
F6Z P1Z F4Z 179.2(10)
F1Z P1Z F3Z 89.4(8)
F2Z P1Z F3Z 90.7(8)
F6Z P1Z F3Z 89.4(8)
F4Z P1Z F3Z 90.6(8)
F1Z P1Z F5Z 90.2(8)
F2Z P1Z F5Z 89.7(8)
F6Z P1Z F5Z 90.0(8)
F4Z P1Z F5Z 90.0(8)
F3Z P1Z F5Z 179.3(11)

loop_
_geom_bond_atom_site_label_1
_geom_bond_atom_site_label_2
_geom_bond_distance
C1 N2 1.328(6)
C1 N1 1.351(5)
C1 Pd1 2.002(5)
C2 C3 1.380(7)
C2 C7 1.388(7)
C2 N2 1.403(6)
C3 N1 1.385(6)
C3 C4 1.395(6)
C4 C5 1.378(9)
C4 H4 0.9500
C5 C6 1.373(9)
C5 H5 0.9500
C6 C7 1.380(8)
C6 H6 0.9500
C7 H7 0.9500
C8 N2 1.451(6)
C8 C9 1.510(6)
C8 H8A 0.9900
C8 H8B 0.9900
C9 N3 1.353(6)
C9 C10 1.381(6)
C10 C11 1.369(7)
C10 H10 0.9500
C11 C12 1.372(7)
C11 H11 0.9500
C12 C13 1.370(6)
C12 H12 0.9500
C13 N3 1.368(5)
C13 C14 1.503(6)
C14 N4 1.455(6)
C14 H14A 0.9900
C14 H14B 0.9900
C15 N5 1.329(6)
C15 N4 1.349(5)
C15 Pd1 1.990(4)
C16 C21 1.374(7)
C16 C17 1.391(7)
C16 N5 1.399(6)
C17 C18 1.392(6)
C17 N4 1.397(6)
C18 C19 1.384(8)
C18 H18 0.9500
C19 C20 1.385(9)
C19 H19 0.9500
C20 C21 1.381(8)
C20 H20 0.9500
C21 H21 0.9500
C22 N5 1.462(6)
C22 C23 1.498(7)
C22 H22A 0.9900
C22 H22B 0.9900
C23 N6 1.485(6)
C23 H23A 0.9900
C23 H23B 0.9900
C24 N6 1.474(6)
C24 C25 1.476(7)
C24 H24A 0.9900
C24 H24B 0.9900
C25 N1 1.448(6)
C25 H25A 0.9900
C25 H25B 0.9900
N3 Pd1 2.069(4)
N6 Pd1 2.062(4)
N6 H6A 0.90(5)
P1B F6B 1.546(6)
P1B F2B 1.558(6)
P1B F5B 1.567(6)
P1B F3B 1.591(6)
P1B F1B 1.598(6)
P1B F4B 1.598(6)
P1Y F3Y 1.557(11)
P1Y F2Y 1.575(11)
P1Y F6Y 1.576(11)
P1Y F1Y 1.581(11)
P1Y F5Y 1.582(11)
P1Y F4Y 1.586(11)
P1A F6A 1.544(5)
P1A F3A 1.575(5)
P1A F1A 1.576(5)
P1A F2A 1.585(5)
P1A F5A 1.590(5)
P1A F4A 1.603(5)
P1Z F1Z 1.570(12)
P1Z F2Z 1.571(12)
P1Z F6Z 1.571(12)
P1Z F4Z 1.577(12)
P1Z F3Z 1.580(12)
P1Z F5Z 1.586(12)
